data_7120539
loop_
_publ_author_name
'Swamy, V.S.V.S.N.'
'Parvin, Nasrina'
'Vipin Raj, K.'
'Vanka, Kumar'
'Sen, Sakya Singha'

_publ_section_title
;
 C(sp3)--F, C(sp2)--F and C(sp3)--H bond activation at silicon(II) center
;
_journal_name_full 'Chem. Commun.'
_journal_paper_doi 10.1039/C7CC05145J
_journal_year 2017
_chemical_formula_moiety 'C29 H46 F3 N3 O1 Si3'
_chemical_formula_sum 'C29 H46 F3 N3 O Si3'
_chemical_formula_weight 593.96
_space_group_crystal_system orthorhombic
_space_group_IT_number 19
_space_group_name_Hall 'P 2ac 2ab'
_space_group_name_H-M_alt 'P 21 21 21'
_symmetry_space_group_name_Hall 'P 2ac 2ab'
_symmetry_space_group_name_H-M 'P 21 21 21'
_atom_sites_solution_hydrogens geom
_audit_creation_method SHELXL-2014/7
_audit_update_record
;
2017-06-26 deposited with the CCDC.
2017-08-10 downloaded from the CCDC.
;
_cell_angle_alpha 90
_cell_angle_beta 90
_cell_angle_gamma 90
_cell_formula_units_Z 4
_cell_length_a 10.152(3)
_cell_length_b 10.449(3)
_cell_length_c 30.517(9)
_cell_measurement_reflns_used 9942
_cell_measurement_temperature 296(2)
_cell_measurement_theta_max 26.24
_cell_measurement_theta_min 2.36
_cell_volume 3237.2(16)
_computing_cell_refinement 'Bruker SAINT'
_computing_data_collection 'Bruker APEX2'
_computing_data_reduction 'Bruker SAINT'
_computing_molecular_graphics 'Bruker SHELXTL'
_computing_publication_material 'Bruker SHELXTL'
_computing_structure_refinement 'SHELXL-2014/7 (Sheldrick, 2014)'
_computing_structure_solution 'SHELXS-97 (Sheldrick 2008)'
_diffrn_ambient_temperature 296(2)
_diffrn_measured_fraction_theta_full 0.998
_diffrn_measured_fraction_theta_max 0.998
_diffrn_measurement_device_type 'Bruker APEX-II CCD'
_diffrn_measurement_method '\f and \w scans'
_diffrn_radiation_type MoK\a
_diffrn_radiation_wavelength 0.71073
_diffrn_reflns_av_R_equivalents 0.1008
_diffrn_reflns_av_unetI/netI 0.0578
_diffrn_reflns_Laue_measured_fraction_full 0.998
_diffrn_reflns_Laue_measured_fraction_max 0.998
_diffrn_reflns_limit_h_max 12
_diffrn_reflns_limit_h_min -12
_diffrn_reflns_limit_k_max 12
_diffrn_reflns_limit_k_min -12
_diffrn_reflns_limit_l_max 36
_diffrn_reflns_limit_l_min -36
_diffrn_reflns_number 46723
_diffrn_reflns_point_group_measured_fraction_full 0.999
_diffrn_reflns_point_group_measured_fraction_max 0.999
_diffrn_reflns_theta_full 24.999
_diffrn_reflns_theta_max 24.999
_diffrn_reflns_theta_min 2.362
_diffrn_source 'micro-focus sealed tube'
_exptl_absorpt_coefficient_mu 0.190
_exptl_absorpt_correction_T_max 0.968
_exptl_absorpt_correction_T_min 0.949
_exptl_absorpt_correction_type multi-scan
_exptl_absorpt_process_details 'SADABS (BRUKER, 2016)'
_exptl_crystal_colour colorless
_exptl_crystal_density_diffrn 1.219
_exptl_crystal_description needle
_exptl_crystal_F_000 1272
_exptl_crystal_size_max 0.34
_exptl_crystal_size_mid 0.23
_exptl_crystal_size_min 0.17
_refine_diff_density_max 0.475
_refine_diff_density_min -0.397
_refine_diff_density_rms 0.089
_refine_ls_abs_structure_details
;
 Flack x determined using 1788 quotients [(I+)-(I-)]/[(I+)+(I-)]
 (Parsons, Flack and Wagner, Acta Cryst. B69 (2013) 249-259).
;
_refine_ls_abs_structure_Flack 0.44(6)
_refine_ls_extinction_coef 0.
_refine_ls_extinction_expression Fc^*^=kFc[1+0.001xFc^2^\l^3^/sin(2\q)]^-1/4^
_refine_ls_extinction_method none
_refine_ls_goodness_of_fit_ref 1.166
_refine_ls_hydrogen_treatment constr
_refine_ls_matrix_type full
_refine_ls_number_parameters 365
_refine_ls_number_reflns 5699
_refine_ls_number_restraints 0
_refine_ls_restrained_S_all 1.166
_refine_ls_R_factor_all 0.0920
_refine_ls_R_factor_gt 0.0753
_refine_ls_shift/su_max 0.008
_refine_ls_shift/su_mean 0.004
_refine_ls_structure_factor_coef Fsqd
_refine_ls_weighting_details 'w=1/[\s^2^(Fo^2^)+14.6735P] where P=(Fo^2^+2Fc^2^)/3'
_refine_ls_weighting_scheme calc
_refine_ls_wR_factor_gt 0.1705
_refine_ls_wR_factor_ref 0.1784
_reflns_Friedel_coverage 0.758
_reflns_Friedel_fraction_full 1.000
_reflns_Friedel_fraction_max 1.000
_reflns_number_gt 4860
_reflns_number_total 5699
_reflns_threshold_expression 'I > 2\s(I)'
_cod_data_source_file c7cc05145j2.cif
_cod_data_source_block mo_SEN113_0m_a
_cod_original_cell_volume 3237.0(17)
_cod_database_code 7120539
_shelx_shelxl_version_number 2014/7
_shelx_space_group_comment
;
The symmetry employed for this shelxl refinement is uniquely defined
by the following loop, which should always be used as a source of
symmetry information in preference to the above space-group names.
They are only intended as comments.
;

loop_
_space_group_symop_operation_xyz
'x, y, z'
'-x+1/2, -y, z+1/2'
'-x, y+1/2, -z+1/2'
'x+1/2, -y+1/2, -z'

loop_
_atom_site_label
_atom_site_type_symbol
_atom_site_fract_x
_atom_site_fract_y
_atom_site_fract_z
_atom_site_U_iso_or_equiv
_atom_site_adp_type
_atom_site_occupancy
_atom_site_site_symmetry_order
_atom_site_calc_flag
_atom_site_refinement_flags_posn
_atom_site_refinement_flags_adp
Si1 Si 0.4375(2) 0.4531(2) 0.61906(7) 0.0205(5) Uani 1 1 d . .
Si3 Si 0.2471(3) 0.2410(2) 0.60720(8) 0.0287(6) Uani 1 1 d . .
Si2 Si 0.5290(3) 0.1801(2) 0.59157(9) 0.0325(6) Uani 1 1 d . .
F1 F 0.3054(4) 0.5105(4) 0.59451(16) 0.0264(11) Uani 1 1 d . .
O1 O 0.3845(6) 0.5035(5) 0.66879(19) 0.0262(14) Uani 1 1 d . .
F2 F 0.4098(6) 0.7477(6) 0.63724(19) 0.0526(17) Uani 1 1 d . .
F3 F 0.2568(7) 0.8191(5) 0.67976(19) 0.0518(16) Uani 1 1 d . .
N2 N 0.6165(7) 0.4581(7) 0.6435(2) 0.0257(16) Uani 1 1 d . .
N1 N 0.5495(7) 0.5392(6) 0.5834(2) 0.0241(15) Uani 1 1 d . .
N3 N 0.4128(6) 0.2917(6) 0.6091(2) 0.0229(16) Uani 1 1 d . .
C2 C 0.7736(8) 0.6108(8) 0.6074(3) 0.0251(19) Uani 1 1 d . .
C1 C 0.6507(8) 0.5341(8) 0.6117(3) 0.0234(18) Uani 1 1 d . .
C22 C 0.3052(8) 0.5998(8) 0.6818(3) 0.027(2) Uani 1 1 d . .
C23 C 0.3207(10) 0.7152(8) 0.6669(3) 0.032(2) Uani 1 1 d . .
C4 C 0.8836(10) 0.8111(9) 0.6102(3) 0.036(2) Uani 1 1 d . .
H4 H 0.8810 0.8988 0.6154 0.043 Uiso 1 1 calc R U
C8 C 0.5399(8) 0.5916(8) 0.5377(3) 0.0252(19) Uani 1 1 d . .
C3 C 0.7712(8) 0.7398(8) 0.6149(3) 0.0281(19) Uani 1 1 d . .
H3 H 0.6931 0.7792 0.6233 0.034 Uiso 1 1 calc R U
C12 C 0.6726(8) 0.4453(9) 0.6884(3) 0.028(2) Uani 1 1 d . .
C6 C 1.0044(9) 0.6256(9) 0.5905(3) 0.037(2) Uani 1 1 d . .
H6 H 1.0836 0.5870 0.5827 0.044 Uiso 1 1 calc R U
C24 C 0.2137(8) 0.5689(8) 0.7182(3) 0.0249(19) Uani 1 1 d . .
C9 C 0.4590(10) 0.4992(9) 0.5112(3) 0.039(2) Uani 1 1 d . .
H9A H 0.5033 0.4181 0.5099 0.058 Uiso 1 1 calc R U
H9B H 0.4476 0.5321 0.4821 0.058 Uiso 1 1 calc R U
H9C H 0.3743 0.4883 0.5247 0.058 Uiso 1 1 calc R U
C7 C 0.8912(9) 0.5547(9) 0.5946(3) 0.033(2) Uani 1 1 d . .
H7 H 0.8935 0.4674 0.5886 0.040 Uiso 1 1 calc R U
C5 C 0.9980(11) 0.7558(11) 0.5982(3) 0.045(3) Uani 1 1 d . .
H5 H 1.0732 0.8057 0.5950 0.054 Uiso 1 1 calc R U
C20 C 0.1430(9) 0.3170(9) 0.6493(3) 0.037(2) Uani 1 1 d . .
H20A H 0.1791 0.3002 0.6778 0.055 Uiso 1 1 calc R U
H20B H 0.0554 0.2827 0.6476 0.055 Uiso 1 1 calc R U
H20C H 0.1403 0.4077 0.6444 0.055 Uiso 1 1 calc R U
C10 C 0.4741(11) 0.7208(8) 0.5390(3) 0.038(2) Uani 1 1 d . .
H10A H 0.3877 0.7124 0.5514 0.057 Uiso 1 1 calc R U
H10B H 0.4673 0.7541 0.5098 0.057 Uiso 1 1 calc R U
H10C H 0.5255 0.7782 0.5566 0.057 Uiso 1 1 calc R U
C19 C 0.1704(10) 0.2707(10) 0.5528(3) 0.043(3) Uani 1 1 d . .
H19A H 0.1737 0.3605 0.5463 0.065 Uiso 1 1 calc R U
H19B H 0.0803 0.2428 0.5533 0.065 Uiso 1 1 calc R U
H19C H 0.2176 0.2241 0.5307 0.065 Uiso 1 1 calc R U
C13 C 0.6040(10) 0.3309(9) 0.7097(3) 0.036(2) Uani 1 1 d . .
H13A H 0.5105 0.3445 0.7096 0.054 Uiso 1 1 calc R U
H13B H 0.6342 0.3218 0.7394 0.054 Uiso 1 1 calc R U
H13C H 0.6242 0.2545 0.6935 0.054 Uiso 1 1 calc R U
C14 C 0.6521(11) 0.5661(11) 0.7144(3) 0.045(3) Uani 1 1 d . .
H14A H 0.6919 0.6368 0.6993 0.067 Uiso 1 1 calc R U
H14B H 0.6920 0.5568 0.7428 0.067 Uiso 1 1 calc R U
H14C H 0.5595 0.5816 0.7178 0.067 Uiso 1 1 calc R U
C15 C 0.8197(9) 0.4120(11) 0.6864(3) 0.045(3) Uani 1 1 d . .
H15A H 0.8324 0.3391 0.6678 0.067 Uiso 1 1 calc R U
H15B H 0.8508 0.3925 0.7154 0.067 Uiso 1 1 calc R U
H15C H 0.8679 0.4836 0.6750 0.067 Uiso 1 1 calc R U
C29 C 0.0972(9) 0.6367(9) 0.7247(3) 0.035(2) Uani 1 1 d . .
H29 H 0.0742 0.7026 0.7057 0.042 Uiso 1 1 calc R U
C21 C 0.2301(10) 0.0675(8) 0.6198(4) 0.044(3) Uani 1 1 d . .
H21A H 0.2810 0.0186 0.5992 0.066 Uiso 1 1 calc R U
H21B H 0.1392 0.0432 0.6177 0.066 Uiso 1 1 calc R U
H21C H 0.2615 0.0512 0.6490 0.066 Uiso 1 1 calc R U
C28 C 0.0151(10) 0.6057(11) 0.7598(3) 0.045(3) Uani 1 1 d . .
H28 H -0.0626 0.6511 0.7640 0.054 Uiso 1 1 calc R U
C11 C 0.6757(10) 0.6036(11) 0.5157(3) 0.045(3) Uani 1 1 d . .
H11A H 0.7235 0.6732 0.5288 0.067 Uiso 1 1 calc R U
H11B H 0.6643 0.6197 0.4850 0.067 Uiso 1 1 calc R U
H11C H 0.7240 0.5255 0.5197 0.067 Uiso 1 1 calc R U
C26 C 0.1602(11) 0.4406(11) 0.7809(3) 0.049(3) Uani 1 1 d . .
H26 H 0.1814 0.3734 0.7996 0.059 Uiso 1 1 calc R U
C27 C 0.0475(12) 0.5100(12) 0.7876(3) 0.055(3) Uani 1 1 d . .
H27 H -0.0068 0.4912 0.8113 0.066 Uiso 1 1 calc R U
C25 C 0.2418(11) 0.4710(9) 0.7465(3) 0.042(2) Uani 1 1 d . .
H25 H 0.3183 0.4235 0.7422 0.050 Uiso 1 1 calc R U
C16 C 0.4740(12) 0.1028(9) 0.5395(3) 0.049(3) Uani 1 1 d . .
H16A H 0.3900 0.0626 0.5440 0.073 Uiso 1 1 calc R U
H16B H 0.5373 0.0396 0.5308 0.073 Uiso 1 1 calc R U
H16C H 0.4662 0.1666 0.5170 0.073 Uiso 1 1 calc R U
C18 C 0.5559(12) 0.0513(10) 0.6334(4) 0.059(3) Uani 1 1 d . .
H18A H 0.6049 0.0855 0.6576 0.088 Uiso 1 1 calc R U
H18B H 0.6043 -0.0179 0.6204 0.088 Uiso 1 1 calc R U
H18C H 0.4723 0.0205 0.6436 0.088 Uiso 1 1 calc R U
C17 C 0.6962(9) 0.2455(10) 0.5773(4) 0.044(3) Uani 1 1 d . .
H17A H 0.6863 0.3193 0.5588 0.066 Uiso 1 1 calc R U
H17B H 0.7461 0.1813 0.5621 0.066 Uiso 1 1 calc R U
H17C H 0.7415 0.2695 0.6037 0.066 Uiso 1 1 calc R U

loop_
_atom_site_aniso_label
_atom_site_aniso_U_11
_atom_site_aniso_U_22
_atom_site_aniso_U_33
_atom_site_aniso_U_23
_atom_site_aniso_U_13
_atom_site_aniso_U_12
Si1 0.0125(10) 0.0189(10) 0.0301(12) 0.0009(10) 0.0021(10) 0.0005(9)
Si3 0.0261(13) 0.0224(12) 0.0376(14) 0.0008(10) 0.0013(11) -0.0057(11)
Si2 0.0254(13) 0.0245(12) 0.0475(16) -0.0028(12) 0.0054(11) 0.0010(11)
F1 0.017(2) 0.028(3) 0.034(3) 0.002(2) -0.003(2) 0.003(2)
O1 0.023(3) 0.024(3) 0.032(3) 0.000(3) 0.004(3) 0.003(2)
F2 0.066(4) 0.039(3) 0.053(4) 0.006(3) 0.024(3) -0.002(3)
F3 0.080(4) 0.023(3) 0.052(4) 0.001(3) 0.016(3) 0.013(3)
N2 0.023(4) 0.026(4) 0.028(4) 0.000(3) 0.003(3) 0.004(3)
N1 0.022(4) 0.021(3) 0.029(4) 0.001(3) -0.004(3) -0.008(3)
N3 0.022(4) 0.018(3) 0.029(4) 0.000(3) -0.001(3) -0.002(3)
C2 0.016(4) 0.028(4) 0.031(5) 0.001(4) -0.003(4) 0.004(3)
C1 0.023(4) 0.017(4) 0.030(5) 0.002(4) 0.001(4) 0.008(3)
C22 0.021(5) 0.031(5) 0.028(5) -0.002(4) 0.003(4) 0.002(4)
C23 0.040(6) 0.015(4) 0.042(5) 0.002(4) 0.014(4) 0.005(4)
C4 0.053(6) 0.019(4) 0.036(5) -0.001(4) 0.000(5) -0.013(4)
C8 0.018(4) 0.025(4) 0.032(5) 0.002(4) 0.006(4) -0.002(4)
C3 0.016(4) 0.030(4) 0.038(5) 0.002(4) 0.003(4) 0.007(4)
C12 0.013(4) 0.037(5) 0.033(5) 0.004(4) -0.004(4) -0.001(4)
C6 0.021(5) 0.046(6) 0.045(6) 0.007(5) 0.000(4) -0.006(4)
C24 0.018(4) 0.026(5) 0.031(5) -0.003(4) 0.001(3) -0.003(4)
C9 0.040(6) 0.044(6) 0.032(5) 0.001(4) 0.003(5) -0.006(5)
C7 0.027(5) 0.022(4) 0.050(6) 0.006(5) 0.002(4) 0.001(4)
C5 0.052(7) 0.051(6) 0.033(6) 0.008(5) -0.002(5) -0.022(6)
C20 0.021(5) 0.035(5) 0.053(6) 0.001(5) 0.004(4) -0.009(4)
C10 0.045(6) 0.028(5) 0.041(6) 0.012(4) 0.003(5) 0.007(4)
C19 0.039(6) 0.041(6) 0.050(6) -0.006(5) -0.012(5) -0.008(5)
C13 0.038(6) 0.028(5) 0.042(6) 0.009(4) 0.000(4) 0.008(4)
C14 0.044(6) 0.057(7) 0.033(6) -0.008(5) -0.008(5) -0.008(5)
C15 0.025(5) 0.064(7) 0.045(6) 0.000(5) -0.010(5) 0.005(5)
C29 0.029(5) 0.036(5) 0.041(6) -0.010(4) 0.001(4) 0.006(4)
C21 0.048(6) 0.017(4) 0.067(7) 0.003(5) 0.004(6) -0.005(4)
C28 0.025(5) 0.065(7) 0.045(7) -0.017(6) 0.009(5) 0.001(5)
C11 0.046(7) 0.060(7) 0.028(5) 0.010(5) 0.001(5) -0.009(5)
C26 0.065(8) 0.047(6) 0.036(6) 0.006(5) 0.014(5) 0.008(6)
C27 0.055(7) 0.076(8) 0.034(6) -0.008(6) 0.021(5) -0.003(7)
C25 0.049(6) 0.042(6) 0.034(5) 0.003(4) 0.013(5) 0.007(5)
C16 0.059(7) 0.033(5) 0.054(7) -0.007(5) 0.012(6) -0.009(5)
C18 0.061(8) 0.034(5) 0.082(8) 0.008(6) -0.001(7) 0.017(6)
C17 0.023(5) 0.043(6) 0.067(7) -0.019(6) 0.010(5) 0.005(5)

loop_
_atom_type_symbol
_atom_type_description
_atom_type_scat_dispersion_real
_atom_type_scat_dispersion_imag
_atom_type_scat_source
C C 0.0033 0.0016 'International Tables Vol C Tables 4.2.6.8 and 6.1.1.4'
H H 0.0000 0.0000 'International Tables Vol C Tables 4.2.6.8 and 6.1.1.4'
F F 0.0171 0.0103 'International Tables Vol C Tables 4.2.6.8 and 6.1.1.4'
N N 0.0061 0.0033 'International Tables Vol C Tables 4.2.6.8 and 6.1.1.4'
O O 0.0106 0.0060 'International Tables Vol C Tables 4.2.6.8 and 6.1.1.4'
Si Si 0.0817 0.0704 'International Tables Vol C Tables 4.2.6.8 and 6.1.1.4'

loop_
_geom_angle_atom_site_label_1
_geom_angle_atom_site_label_2
_geom_angle_atom_site_label_3
_geom_angle
F1 Si1 O1 92.1(3)
F1 Si1 N3 99.1(3)
O1 Si1 N3 114.4(3)
F1 Si1 N1 93.3(3)
O1 Si1 N1 125.6(3)
N3 Si1 N1 118.0(3)
F1 Si1 N2 156.1(3)
O1 Si1 N2 86.9(3)
N3 Si1 N2 103.1(3)
N1 Si1 N2 68.5(3)
F1 Si1 C1 125.3(3)
O1 Si1 C1 105.5(3)
N3 Si1 C1 118.1(3)
N1 Si1 C1 35.0(3)
N2 Si1 C1 33.8(3)
N3 Si3 C20 113.2(4)
N3 Si3 C19 112.3(4)
C20 Si3 C19 108.1(5)
N3 Si3 C21 111.9(4)
C20 Si3 C21 102.9(5)
C19 Si3 C21 108.0(5)
N3 Si2 C16 110.4(4)
N3 Si2 C18 111.7(5)
C16 Si2 C18 108.2(5)
N3 Si2 C17 116.0(4)
C16 Si2 C17 103.3(5)
C18 Si2 C17 106.7(5)
C22 O1 Si1 133.3(6)
C1 N2 C12 129.7(8)
C1 N2 Si1 88.9(5)
C12 N2 Si1 134.4(5)
C1 N1 C8 131.4(7)
C1 N1 Si1 94.3(5)
C8 N1 Si1 134.3(5)
Si1 N3 Si2 127.4(4)
Si1 N3 Si3 115.8(4)
Si2 N3 Si3 115.7(4)
C3 C2 C7 118.7(8)
C3 C2 C1 120.0(7)
C7 C2 C1 121.3(7)
N2 C1 N1 107.4(7)
N2 C1 C2 128.2(8)
N1 C1 C2 124.2(7)
N2 C1 Si1 57.3(4)
N1 C1 Si1 50.7(4)
C2 C1 Si1 168.7(6)
C23 C22 O1 121.1(8)
C23 C22 C24 122.7(8)
O1 C22 C24 115.6(7)
C22 C23 F3 126.8(8)
C22 C23 F2 124.1(8)
F3 C23 F2 109.0(7)
C5 C4 C3 120.8(9)
C5 C4 H4 119.6
C3 C4 H4 119.6
N1 C8 C10 109.4(7)
N1 C8 C9 107.5(7)
C10 C8 C9 110.3(8)
N1 C8 C11 112.2(7)
C10 C8 C11 109.6(8)
C9 C8 C11 107.8(8)
C4 C3 C2 120.2(8)
C4 C3 H3 119.9
C2 C3 H3 119.9
N2 C12 C14 111.0(8)
N2 C12 C15 110.9(7)
C14 C12 C15 110.2(8)
N2 C12 C13 106.7(7)
C14 C12 C13 111.6(8)
C15 C12 C13 106.4(8)
C7 C6 C5 118.4(9)
C7 C6 H6 120.8
C5 C6 H6 120.8
C25 C24 C29 117.9(9)
C25 C24 C22 120.3(8)
C29 C24 C22 121.9(8)
C8 C9 H9A 109.5
C8 C9 H9B 109.5
H9A C9 H9B 109.5
C8 C9 H9C 109.5
H9A C9 H9C 109.5
H9B C9 H9C 109.5
C6 C7 C2 121.2(9)
C6 C7 H7 119.4
C2 C7 H7 119.4
C4 C5 C6 120.6(9)
C4 C5 H5 119.7
C6 C5 H5 119.7
Si3 C20 H20A 109.5
Si3 C20 H20B 109.5
H20A C20 H20B 109.5
Si3 C20 H20C 109.5
H20A C20 H20C 109.5
H20B C20 H20C 109.5
C8 C10 H10A 109.5
C8 C10 H10B 109.5
H10A C10 H10B 109.5
C8 C10 H10C 109.5
H10A C10 H10C 109.5
H10B C10 H10C 109.5
Si3 C19 H19A 109.5
Si3 C19 H19B 109.5
H19A C19 H19B 109.5
Si3 C19 H19C 109.5
H19A C19 H19C 109.5
H19B C19 H19C 109.5
C12 C13 H13A 109.5
C12 C13 H13B 109.5
H13A C13 H13B 109.5
C12 C13 H13C 109.5
H13A C13 H13C 109.5
H13B C13 H13C 109.5
C12 C14 H14A 109.5
C12 C14 H14B 109.5
H14A C14 H14B 109.5
C12 C14 H14C 109.5
H14A C14 H14C 109.5
H14B C14 H14C 109.5
C12 C15 H15A 109.5
C12 C15 H15B 109.5
H15A C15 H15B 109.5
C12 C15 H15C 109.5
H15A C15 H15C 109.5
H15B C15 H15C 109.5
C28 C29 C24 120.0(10)
C28 C29 H29 120.0
C24 C29 H29 120.0
Si3 C21 H21A 109.5
Si3 C21 H21B 109.5
H21A C21 H21B 109.5
Si3 C21 H21C 109.5
H21A C21 H21C 109.5
H21B C21 H21C 109.5
C27 C28 C29 120.5(10)
C27 C28 H28 119.7
C29 C28 H28 119.7
C8 C11 H11A 109.5
C8 C11 H11B 109.5
H11A C11 H11B 109.5
C8 C11 H11C 109.5
H11A C11 H11C 109.5
H11B C11 H11C 109.5
C25 C26 C27 119.7(10)
C25 C26 H26 120.2
C27 C26 H26 120.2
C28 C27 C26 120.1(10)
C28 C27 H27 120.0
C26 C27 H27 120.0
C24 C25 C26 121.9(10)
C24 C25 H25 119.1
C26 C25 H25 119.1
Si2 C16 H16A 109.5
Si2 C16 H16B 109.5
H16A C16 H16B 109.5
Si2 C16 H16C 109.5
H16A C16 H16C 109.5
H16B C16 H16C 109.5
Si2 C18 H18A 109.5
Si2 C18 H18B 109.5
H18A C18 H18B 109.5
Si2 C18 H18C 109.5
H18A C18 H18C 109.5
H18B C18 H18C 109.5
Si2 C17 H17A 109.5
Si2 C17 H17B 109.5
H17A C17 H17B 109.5
Si2 C17 H17C 109.5
H17A C17 H17C 109.5
H17B C17 H17C 109.5

loop_
_geom_bond_atom_site_label_1
_geom_bond_atom_site_label_2
_geom_bond_distance
Si1 F1 1.649(5)
Si1 O1 1.694(6)
Si1 N3 1.731(7)
Si1 N1 1.812(7)
Si1 N2 1.965(7)
Si1 C1 2.335(8)
Si3 N3 1.765(7)
Si3 C20 1.843(10)
Si3 C19 1.860(10)
Si3 C21 1.862(9)
Si2 N3 1.743(7)
Si2 C16 1.868(11)
Si2 C18 1.874(11)
Si2 C17 1.881(10)
O1 C22 1.349(10)
F2 C23 1.325(10)
F3 C23 1.324(10)
N2 C1 1.300(10)
N2 C12 1.489(11)
N1 C1 1.343(10)
N1 C8 1.501(11)
C2 C3 1.367(11)
C2 C7 1.386(12)
C2 C1 1.490(11)
C22 C23 1.299(12)
C22 C24 1.483(12)
C4 C5 1.348(14)
C4 C3 1.371(12)
C4 H4 0.9300
C8 C10 1.506(12)
C8 C9 1.505(12)
C8 C11 1.538(13)
C3 H3 0.9300
C12 C14 1.506(13)
C12 C15 1.535(12)
C12 C13 1.530(13)
C6 C7 1.373(12)
C6 C5 1.382(14)
C6 H6 0.9300
C24 C25 1.368(12)
C24 C29 1.393(12)
C9 H9A 0.9600
C9 H9B 0.9600
C9 H9C 0.9600
C7 H7 0.9300
C5 H5 0.9300
C20 H20A 0.9600
C20 H20B 0.9600
C20 H20C 0.9600
C10 H10A 0.9600
C10 H10B 0.9600
C10 H10C 0.9600
C19 H19A 0.9600
C19 H19B 0.9600
C19 H19C 0.9600
C13 H13A 0.9600
C13 H13B 0.9600
C13 H13C 0.9600
C14 H14A 0.9600
C14 H14B 0.9600
C14 H14C 0.9600
C15 H15A 0.9600
C15 H15B 0.9600
C15 H15C 0.9600
C29 C28 1.393(14)
C29 H29 0.9300
C21 H21A 0.9600
C21 H21B 0.9600
C21 H21C 0.9600
C28 C27 1.352(16)
C28 H28 0.9300
C11 H11A 0.9600
C11 H11B 0.9600
C11 H11C 0.9600
C26 C25 1.376(13)
C26 C27 1.369(16)
C26 H26 0.9300
C27 H27 0.9300
C25 H25 0.9300
C16 H16A 0.9600
C16 H16B 0.9600
C16 H16C 0.9600
C18 H18A 0.9600
C18 H18B 0.9600
C18 H18C 0.9600
C17 H17A 0.9600
C17 H17B 0.9600
C17 H17C 0.9600
